data_7117901
loop_
_publ_author_name
'Gillespie, R.J.'
'Faggiani, R.'
'Kapoor, R.'
'Lock, C.J.L.'
'Passmore, J.'
'Murchie, M.'

_publ_section_title
;
 The I4(2+) cation. X-Ray Crystal structures of (I4(2+)) (As F6(-))2 and
 (I4(2+)) (Sb3 F14(-)) (Sb F6(-))
;
_journal_name_full
;
Journal of the Chemical Society. Chemical Communications (1972-)
;
_journal_page_first 8
_journal_page_last 9
_journal_volume 1983
_journal_year 1983
_chemical_formula_sum 'F20 I4 Sb4'
_chemical_name_systematic '(I4) (Sb3 F14) (Sb F6)'
_space_group_IT_number 14
_symmetry_space_group_name_Hall '-P 2ybc'
_symmetry_space_group_name_H-M 'P 1 21/c 1'
_cell_angle_alpha 90
_cell_angle_beta 100.53
_cell_angle_gamma 90
_cell_formula_units_Z 4
_cell_length_a 8.425
_cell_length_b 15.98
_cell_length_c 16.804
_cell_volume 2224.248
_citation_journal_id_ASTM JCCCAT
_cod_data_source_file Gillespie_JCCCAT_1983_113.cif
_cod_data_source_block F20I4Sb4
_cod_original_cell_volume 2224.249
_cod_database_code 7117901

loop_
_symmetry_equiv_pos_as_xyz
x,y,z
-x,y+1/2,-z+1/2
-x,-y,-z
x,-y-1/2,z-1/2

loop_
_atom_site_label
_atom_site_type_symbol
_atom_site_fract_x
_atom_site_fract_y
_atom_site_fract_z
_atom_site_occupancy
_atom_site_U_iso_or_equiv
F9 F-1 0.9505 0.7184 0.425 1 0.0
F2 F-1 1.0098 0.7568 0.6506 1 0.0
F1 F-1 0.7244 0.8205 0.1894 1 0.0
F16 F-1 0.9869 0.0211 0.1625 1 0.0
F13 F-1 0.2085 0.9739 0.3671 1 0.0
Sb3 Sb+5 0.0924 0.0005 0.2687 1 0.0
Sb1 Sb+3 0.8689 0.7763 0.2799 1 0.0
F20 F-1 0.6171 0.1556 0.2896 1 0.0
F6 F-1 0.7895 0.8575 0.344 1 0.0
F7 F-1 0.6526 0.7068 0.3009 1 0.0
F3 F-1 0.2011 0.7109 0.3161 1 0.0
Sb2 Sb+5 -0.0198 0.7576 0.0381 1 0.0
F8 F-1 0.0258 0.8837 0.2578 1 0.0
F17 F-1 0.8336 0.6124 0.219 1 0.0
F14 F-1 0.2691 0.973 0.225 1 0.0
F19 F-1 0.5177 0.2754 0.1019 1 0.0
F10 F-1 0.0225 0.8551 0.5228 1 0.0
F5 F-1 0.9442 0.6263 0.5531 1 0.0
F15 F-1 0.4556 0.622 0.3734 1 0.0
Sb4 Sb+5 0.421 0.7095 0.3065 1 0.0
F18 F-1 0.5922 0.2955 0.2728 1 0.0
I3 I 0.3397 0.4892 0.0833 1 0.0
I1 I 0.2655 0.4999 0.5139 1 0.0
F4 F-1 0.7657 0.7646 0.5253 1 0.0
F11 F-1 0.1967 0.7185 0.5481 1 0.0
I4 I 0.462 0.6208 0.0299 1 0.0
F12 F-1 0.916 0.0242 0.3132 1 0.0
I2 I 0.5018 0.4121 0.4053 1 0.0
